data_2211733
loop_
_publ_author_name
'Dun-Jia Wang'
'Chun-Yang Zheng'
'Ling Fan'

_publ_section_title
;
 1-(2-Furyl)-3-hydroxy-3-(2-methoxy-2-naphthyl)prop-2-en-1-one
;
_journal_coeditor_code BI2113
_journal_issue 1
_journal_name_full 'Acta Crystallographica Section E'
_journal_page_first o296
_journal_page_last o297
_journal_paper_doi 10.1107/S1600536806053025
_journal_volume 63
_journal_year 2007
_chemical_formula_iupac 'C18 H14 O4'
_chemical_formula_moiety 'C18 H14 O4'
_chemical_formula_sum 'C18 H14 O4'
_chemical_formula_weight 294.29
_chemical_melting_point 414
_chemical_name_systematic
;
1-(2-Furyl)-3-hydroxy-3-(2-methoxy-2-naphthyl)prop-2-en-1-one
;
_space_group_IT_number 14
_symmetry_cell_setting monoclinic
_symmetry_space_group_name_Hall '-P 2ybc'
_symmetry_space_group_name_H-M 'P 1 21/c 1'
_atom_sites_solution_hydrogens geom
_atom_sites_solution_primary direct
_atom_sites_solution_secondary difmap
_audit_creation_method SHELXL-97
_cell_angle_alpha 90.00
_cell_angle_beta 90.956(3)
_cell_angle_gamma 90.00
_cell_formula_units_Z 4
_cell_length_a 3.9333(7)
_cell_length_b 10.986(2)
_cell_length_c 33.046(6)
_cell_measurement_reflns_used 3073
_cell_measurement_temperature 298(2)
_cell_measurement_theta_max 28.23
_cell_measurement_theta_min 2.47
_cell_volume 1427.8(4)
_computing_cell_refinement 'SAINT (Bruker, 1999)'
_computing_data_collection 'SMART (Bruker, 1997)'
_computing_data_reduction SAINT
_computing_molecular_graphics 'SHELXTL (Bruker, 2001)'
_computing_publication_material SHELXTL
_computing_structure_refinement 'SHELXL97 (Sheldrick, 1997)'
_computing_structure_solution 'SHELXS97 (Sheldrick, 1997)'
_diffrn_ambient_temperature 298(2)
_diffrn_measured_fraction_theta_full 0.991
_diffrn_measured_fraction_theta_max 0.991
_diffrn_measurement_device_type 'Bruker SMART CCD'
_diffrn_measurement_method '\f and \w'
_diffrn_radiation_monochromator graphite
_diffrn_radiation_source 'fine-focus sealed tube'
_diffrn_radiation_type MoK\a
_diffrn_radiation_wavelength 0.71073
_diffrn_reflns_av_R_equivalents 0.0293
_diffrn_reflns_av_sigmaI/netI 0.0352
_diffrn_reflns_limit_h_max 5
_diffrn_reflns_limit_h_min -4
_diffrn_reflns_limit_k_max 14
_diffrn_reflns_limit_k_min -12
_diffrn_reflns_limit_l_max 37
_diffrn_reflns_limit_l_min -42
_diffrn_reflns_number 8120
_diffrn_reflns_theta_full 27.00
_diffrn_reflns_theta_max 27.00
_diffrn_reflns_theta_min 1.95
_diffrn_standards_number 0
_exptl_absorpt_coefficient_mu 0.097
_exptl_absorpt_correction_T_max 0.989
_exptl_absorpt_correction_T_min 0.972
_exptl_absorpt_correction_type multi-scan
_exptl_absorpt_process_details '(SADABS; Sheldrick, 1997)'
_exptl_crystal_colour yellow
_exptl_crystal_density_diffrn 1.369
_exptl_crystal_density_method 'not measured'
_exptl_crystal_description plate
_exptl_crystal_F_000 616
_exptl_crystal_size_max 0.30
_exptl_crystal_size_mid 0.20
_exptl_crystal_size_min 0.06
_refine_diff_density_max 0.181
_refine_diff_density_min -0.248
_refine_ls_extinction_method none
_refine_ls_goodness_of_fit_ref 1.071
_refine_ls_hydrogen_treatment mixed
_refine_ls_matrix_type full
_refine_ls_number_parameters 203
_refine_ls_number_reflns 3064
_refine_ls_number_restraints 0
_refine_ls_restrained_S_all 1.071
_refine_ls_R_factor_all 0.0641
_refine_ls_R_factor_gt 0.0557
_refine_ls_shift/su_max 0.010
_refine_ls_shift/su_mean 0.001
_refine_ls_structure_factor_coef Fsqd
_refine_ls_weighting_details 'calc w=1/[\s^2^(Fo^2^)+(0.0571P)^2^+0.3755P] where P=(Fo^2^+2Fc^2^)/3'
_refine_ls_weighting_scheme calc
_refine_ls_wR_factor_gt 0.1322
_refine_ls_wR_factor_ref 0.1379
_reflns_number_gt 2599
_reflns_number_total 3064
_reflns_threshold_expression I>2\s(I)
_cod_data_source_file bi2113.cif
_cod_data_source_block I
_cod_original_sg_symbol_H-M 'P 21/c'
_cod_database_code 2211733
_cod_database_fobs_code 2211733

loop_
_symmetry_equiv_pos_as_xyz
'x, y, z'
'-x, y+1/2, -z+1/2'
'-x, -y, -z'
'x, -y-1/2, z-1/2'

loop_
_atom_site_type_symbol
_atom_site_label
_atom_site_fract_x
_atom_site_fract_y
_atom_site_fract_z
_atom_site_U_iso_or_equiv
_atom_site_adp_type
_atom_site_calc_flag
_atom_site_refinement_flags
_atom_site_occupancy
C C1 -0.1024(5) 0.8204(2) 0.07103(6) 0.0639(5) Uani d . 1
H H1A -0.3200 0.8265 0.0836 0.096 Uiso calc R 1
H H1B -0.1319 0.8243 0.0422 0.096 Uiso calc R 1
H H1C 0.0400 0.8864 0.0800 0.096 Uiso calc R 1
C C2 0.1202(4) 0.68768(16) 0.12223(5) 0.0449(4) Uani d . 1
C C3 0.2824(4) 0.57585(16) 0.13100(5) 0.0505(4) Uani d . 1
H H3 0.3351 0.5230 0.1100 0.061 Uiso calc R 1
C C4 0.3620(4) 0.54479(15) 0.16959(5) 0.0466(4) Uani d . 1
H H4 0.4690 0.4708 0.1748 0.056 Uiso calc R 1
C C5 0.2845(4) 0.62343(14) 0.20230(5) 0.0381(4) Uani d . 1
C C6 0.1204(4) 0.73537(14) 0.19331(5) 0.0377(4) Uani d . 1
C C7 0.0410(4) 0.76652(15) 0.15269(5) 0.0423(4) Uani d . 1
H H7 -0.0647 0.8403 0.1467 0.051 Uiso calc R 1
C C8 0.0372(4) 0.81324(14) 0.22593(5) 0.0411(4) Uani d . 1
H H8 -0.0703 0.8871 0.2206 0.049 Uiso calc R 1
C C9 0.1118(4) 0.78177(14) 0.26490(5) 0.0403(4) Uani d . 1
H H9 0.0511 0.8337 0.2858 0.048 Uiso calc R 1
C C10 0.2809(4) 0.67091(14) 0.27409(5) 0.0374(3) Uani d . 1
C C11 0.3654(4) 0.59430(14) 0.24279(5) 0.0393(4) Uani d . 1
H H11 0.4784 0.5218 0.2486 0.047 Uiso calc R 1
C C12 0.3712(4) 0.63633(14) 0.31594(5) 0.0404(4) Uani d . 1
C C13 0.3062(4) 0.70662(15) 0.34963(5) 0.0436(4) Uani d . 1
H H13 0.1955 0.7810 0.3467 0.052 Uiso calc R 1
C C14 0.4078(4) 0.66573(16) 0.38859(5) 0.0461(4) Uani d . 1
C C15 0.3530(4) 0.74153(16) 0.42410(5) 0.0476(4) Uani d . 1
C C16 0.4249(5) 0.7246(2) 0.46355(6) 0.0625(5) Uani d . 1
H H16 0.5212 0.6555 0.4752 0.075 Uiso calc R 1
C C17 0.3273(5) 0.8313(2) 0.48400(6) 0.0678(6) Uani d . 1
H H17 0.3462 0.8462 0.5116 0.081 Uiso calc R 1
C C18 0.2027(5) 0.9065(2) 0.45581(6) 0.0651(5) Uani d . 1
H H18 0.1205 0.9843 0.4609 0.078 Uiso calc R 1
O O1 0.0532(3) 0.70755(12) 0.08189(4) 0.0590(4) Uani d . 1
O O2 0.5271(3) 0.53100(11) 0.31994(4) 0.0576(4) Uani d . 1
H H2 0.565(6) 0.525(2) 0.3494(7) 0.086 Uiso d . 1
O O3 0.5542(4) 0.56387(12) 0.39448(4) 0.0624(4) Uani d . 1
O O4 0.2119(3) 0.85424(12) 0.41856(4) 0.0589(4) Uani d . 1

loop_
_atom_site_aniso_label
_atom_site_aniso_U_11
_atom_site_aniso_U_22
_atom_site_aniso_U_33
_atom_site_aniso_U_12
_atom_site_aniso_U_13
_atom_site_aniso_U_23
C1 0.0690(13) 0.0736(14) 0.0486(11) -0.0001(10) -0.0129(9) -0.0004(10)
C2 0.0434(9) 0.0508(10) 0.0405(9) -0.0068(7) 0.0023(7) -0.0054(7)
C3 0.0531(10) 0.0503(10) 0.0483(10) 0.0011(8) 0.0073(7) -0.0153(8)
C4 0.0476(9) 0.0391(9) 0.0534(10) 0.0038(7) 0.0053(7) -0.0077(7)
C5 0.0340(7) 0.0343(8) 0.0460(9) -0.0047(6) 0.0050(6) -0.0030(6)
C6 0.0349(7) 0.0356(8) 0.0427(8) -0.0056(6) 0.0035(6) -0.0028(6)
C7 0.0429(8) 0.0400(9) 0.0440(9) -0.0004(7) 0.0008(7) -0.0017(7)
C8 0.0451(9) 0.0331(8) 0.0453(9) 0.0047(6) 0.0017(7) -0.0010(6)
C9 0.0442(8) 0.0356(8) 0.0413(8) 0.0007(6) 0.0040(6) -0.0052(6)
C10 0.0347(7) 0.0346(8) 0.0429(8) -0.0054(6) 0.0022(6) 0.0006(6)
C11 0.0366(8) 0.0306(8) 0.0508(9) -0.0008(6) 0.0030(6) 0.0009(6)
C12 0.0387(8) 0.0351(8) 0.0474(9) -0.0032(6) -0.0005(6) 0.0016(7)
C13 0.0482(9) 0.0394(9) 0.0431(9) 0.0004(7) 0.0017(7) 0.0038(7)
C14 0.0459(9) 0.0454(9) 0.0469(9) -0.0044(7) -0.0015(7) 0.0042(7)
C15 0.0488(9) 0.0489(10) 0.0451(9) -0.0037(8) -0.0006(7) 0.0058(7)
C16 0.0743(13) 0.0672(13) 0.0455(10) 0.0029(10) -0.0089(9) 0.0059(9)
C17 0.0765(14) 0.0845(15) 0.0422(10) -0.0017(12) -0.0001(9) -0.0072(10)
C18 0.0773(13) 0.0652(13) 0.0531(11) 0.0033(11) 0.0106(9) -0.0096(10)
O1 0.0732(9) 0.0634(8) 0.0405(7) 0.0021(7) -0.0025(6) -0.0076(6)
O2 0.0776(9) 0.0429(7) 0.0520(8) 0.0140(6) -0.0110(6) -0.0019(6)
O3 0.0825(9) 0.0506(8) 0.0539(8) 0.0137(7) -0.0104(6) 0.0057(6)
O4 0.0760(9) 0.0566(8) 0.0441(7) 0.0094(7) 0.0045(6) 0.0023(6)

loop_
_atom_type_symbol
_atom_type_description
_atom_type_scat_dispersion_real
_atom_type_scat_dispersion_imag
_atom_type_scat_source
C C 0.0033 0.0016 'International Tables Vol C Tables 4.2.6.8 and 6.1.1.4'
H H 0.0000 0.0000 'International Tables Vol C Tables 4.2.6.8 and 6.1.1.4'
O O 0.0106 0.0060 'International Tables Vol C Tables 4.2.6.8 and 6.1.1.4'

loop_
_geom_angle_atom_site_label_1
_geom_angle_atom_site_label_2
_geom_angle_atom_site_label_3
_geom_angle
O1 C1 H1A 109.5
O1 C1 H1B 109.5
H1A C1 H1B 109.5
O1 C1 H1C 109.5
H1A C1 H1C 109.5
H1B C1 H1C 109.5
C7 C2 O1 124.89(16)
C7 C2 C3 120.48(16)
O1 C2 C3 114.63(15)
C4 C3 C2 120.67(15)
C4 C3 H3 119.7
C2 C3 H3 119.7
C3 C4 C5 120.99(16)
C3 C4 H4 119.5
C5 C4 H4 119.5
C11 C5 C6 119.43(14)
C11 C5 C4 122.49(15)
C6 C5 C4 118.08(14)
C7 C6 C5 120.06(14)
C7 C6 C8 121.66(14)
C5 C6 C8 118.28(14)
C2 C7 C6 119.71(15)
C2 C7 H7 120.1
C6 C7 H7 120.1
C9 C8 C6 121.13(14)
C9 C8 H8 119.4
C6 C8 H8 119.4
C8 C9 C10 120.93(14)
C8 C9 H9 119.5
C10 C9 H9 119.5
C11 C10 C9 118.79(14)
C11 C10 C12 119.34(14)
C9 C10 C12 121.86(14)
C10 C11 C5 121.41(14)
C10 C11 H11 119.3
C5 C11 H11 119.3
O2 C12 C13 120.17(15)
O2 C12 C10 115.24(14)
C13 C12 C10 124.58(14)
C12 C13 C14 120.16(15)
C12 C13 H13 119.9
C14 C13 H13 119.9
O3 C14 C13 122.60(16)
O3 C14 C15 116.86(15)
C13 C14 C15 120.53(16)
C16 C15 O4 109.48(17)
C16 C15 C14 132.17(18)
O4 C15 C14 118.32(14)
C15 C16 C17 107.23(18)
C15 C16 H16 126.4
C17 C16 H16 126.4
C18 C17 C16 106.29(18)
C18 C17 H17 126.9
C16 C17 H17 126.9
C17 C18 O4 110.84(19)
C17 C18 H18 124.6
O4 C18 H18 124.6
C2 O1 C1 117.23(14)
C12 O2 H2 102.6(14)
C18 O4 C15 106.16(15)

loop_
_geom_bond_atom_site_label_1
_geom_bond_atom_site_label_2
_geom_bond_distance
C1 O1 1.426(2)
C1 H1A 0.960
C1 H1B 0.960
C1 H1C 0.960
C2 C7 1.368(2)
C2 O1 1.372(2)
C2 C3 1.412(2)
C3 C4 1.352(2)
C3 H3 0.930
C4 C5 1.421(2)
C4 H4 0.930
C5 C11 1.407(2)
C5 C6 1.418(2)
C6 C7 1.415(2)
C6 C8 1.419(2)
C7 H7 0.930
C8 C9 1.360(2)
C8 H8 0.930
C9 C10 1.418(2)
C9 H9 0.930
C10 C11 1.379(2)
C10 C12 1.472(2)
C11 H11 0.930
C12 O2 1.3152(19)
C12 C13 1.382(2)
C13 C14 1.415(2)
C13 H13 0.930
C14 O3 1.272(2)
C14 C15 1.458(2)
C15 C16 1.342(2)
C15 O4 1.368(2)
C16 C17 1.409(3)
C16 H16 0.930
C17 C18 1.333(3)
C17 H17 0.930
C18 O4 1.359(2)
C18 H18 0.930
O2 H2 0.98(2)

loop_
_geom_hbond_atom_site_label_D
_geom_hbond_atom_site_label_H
_geom_hbond_atom_site_label_A
_geom_hbond_distance_DH
_geom_hbond_distance_HA
_geom_hbond_distance_DA
_geom_hbond_angle_DHA
O2 H2 O3 0.98(2) 1.55(2) 2.4899(18) 158(2)

loop_
_geom_torsion_atom_site_label_1
_geom_torsion_atom_site_label_2
_geom_torsion_atom_site_label_3
_geom_torsion_atom_site_label_4
_geom_torsion
C7 C2 C3 C4 0.0(3)
O1 C2 C3 C4 -179.80(15)
C2 C3 C4 C5 0.1(3)
C3 C4 C5 C11 -179.61(15)
C3 C4 C5 C6 0.2(2)
C11 C5 C6 C7 179.27(13)
C4 C5 C6 C7 -0.5(2)
C11 C5 C6 C8 -1.3(2)
C4 C5 C6 C8 178.91(14)
O1 C2 C7 C6 179.44(14)
C3 C2 C7 C6 -0.4(2)
C5 C6 C7 C2 0.6(2)
C8 C6 C7 C2 -178.78(14)
C7 C6 C8 C9 179.34(14)
C5 C6 C8 C9 -0.1(2)
C6 C8 C9 C10 1.1(2)
C8 C9 C10 C11 -0.8(2)
C8 C9 C10 C12 178.56(14)
C9 C10 C11 C5 -0.6(2)
C12 C10 C11 C5 -179.99(13)
C6 C5 C11 C10 1.7(2)
C4 C5 C11 C10 -178.55(14)
C11 C10 C12 O2 -0.7(2)
C9 C10 C12 O2 179.97(14)
C11 C10 C12 C13 178.61(15)
C9 C10 C12 C13 -0.7(2)
O2 C12 C13 C14 0.1(2)
C10 C12 C13 C14 -179.15(14)
C12 C13 C14 O3 -1.3(3)
C12 C13 C14 C15 177.44(15)
O3 C14 C15 C16 -0.9(3)
C13 C14 C15 C16 -179.78(19)
O3 C14 C15 O4 176.72(15)
C13 C14 C15 O4 -2.1(2)
O4 C15 C16 C17 -0.3(2)
C14 C15 C16 C17 177.48(19)
C15 C16 C17 C18 -0.1(2)
C16 C17 C18 O4 0.5(3)
C7 C2 O1 C1 1.8(2)
C3 C2 O1 C1 -178.39(15)
C17 C18 O4 C15 -0.7(2)
C16 C15 O4 C18 0.6(2)
C14 C15 O4 C18 -177.55(16)

loop_
_cod_related_entry_id
_cod_related_entry_database
_cod_related_entry_code
1 ChemSpider 30655131
